data_4511139
loop_
_publ_author_name
'Wen, Li-Li'
'Wang, Feng'
'Feng, Juan'
'Lv, Kang-Le'
'Wang, Cheng-Gang'
'Li, Dong-Feng'

_publ_section_title
;
 Structures, Photoluminescence, and Photocatalytic Properties of Six New
 Metal&#x2212;Organic Frameworks Based on Aromatic Polycarboxylate Acids
 and Rigid Imidazole-Based Synthons
;
_journal_issue 8
_journal_name_full 'Crystal Growth &amp; Design'
_journal_page_first 3581
_journal_paper_doi 10.1021/cg900317d
_journal_volume 9
_journal_year 2009
_chemical_formula_sum 'C17 H11 Cu N2 O4'
_chemical_formula_weight 370.82
_chemical_name_systematic
; 
 ? 
;
_space_group_IT_number 13
_symmetry_cell_setting monoclinic
_symmetry_space_group_name_Hall '-P 2yac'
_symmetry_space_group_name_H-M 'P 1 2/n 1'
_atom_sites_solution_hydrogens geom
_atom_sites_solution_primary direct
_atom_sites_solution_secondary difmap
_audit_creation_method SHELXL-97
_cell_angle_alpha 90.00
_cell_angle_beta 108.386(2)
_cell_angle_gamma 90.00
_cell_formula_units_Z 4
_cell_length_a 10.8900(10)
_cell_length_b 10.8796(10)
_cell_length_c 13.6720(13)
_cell_measurement_reflns_used 2396
_cell_measurement_temperature 298(2)
_cell_measurement_theta_max 26.038
_cell_measurement_theta_min 2.443
_cell_volume 1537.2(2)
_computing_structure_refinement 'SHELXL-97 (Sheldrick, 1997)'
_computing_structure_solution 'SHELXS-97 (Sheldrick, 1990)'
_diffrn_ambient_temperature 298(2)
_diffrn_measured_fraction_theta_full 0.998
_diffrn_measured_fraction_theta_max 0.998
_diffrn_radiation_monochromator graphite
_diffrn_radiation_source 'fine-focus sealed tube'
_diffrn_radiation_type MoK\a
_diffrn_radiation_wavelength 0.71073
_diffrn_reflns_av_R_equivalents 0.0659
_diffrn_reflns_av_sigmaI/netI 0.0688
_diffrn_reflns_limit_h_max 13
_diffrn_reflns_limit_h_min -12
_diffrn_reflns_limit_k_max 13
_diffrn_reflns_limit_k_min -13
_diffrn_reflns_limit_l_max 16
_diffrn_reflns_limit_l_min -15
_diffrn_reflns_number 9738
_diffrn_reflns_theta_full 26.00
_diffrn_reflns_theta_max 26.00
_diffrn_reflns_theta_min 1.87
_exptl_absorpt_coefficient_mu 1.445
_exptl_absorpt_correction_T_max 0.81
_exptl_absorpt_correction_T_min 0.77
_exptl_absorpt_correction_type multi-scan
_exptl_crystal_colour plate
_exptl_crystal_density_diffrn 1.602
_exptl_crystal_density_method 'not measured'
_exptl_crystal_description green
_exptl_crystal_F_000 752
_exptl_crystal_size_max 0.18
_exptl_crystal_size_mid 0.17
_exptl_crystal_size_min 0.15
_refine_diff_density_max 0.543
_refine_diff_density_min -0.419
_refine_diff_density_rms 0.124
_refine_ls_extinction_method none
_refine_ls_goodness_of_fit_ref 0.810
_refine_ls_hydrogen_treatment constr
_refine_ls_matrix_type full
_refine_ls_number_parameters 219
_refine_ls_number_reflns 3017
_refine_ls_number_restraints 0
_refine_ls_restrained_S_all 0.810
_refine_ls_R_factor_all 0.0558
_refine_ls_R_factor_gt 0.0414
_refine_ls_shift/su_max 0.006
_refine_ls_shift/su_mean 0.001
_refine_ls_structure_factor_coef Fsqd
_refine_ls_weighting_details 'calc w=1/[\s^2^(Fo^2^)+(0.0737P)^2^+0.0000P] where P=(Fo^2^+2Fc^2^)/3'
_refine_ls_weighting_scheme calc
_refine_ls_wR_factor_gt 0.0988
_refine_ls_wR_factor_ref 0.1058
_reflns_number_gt 2366
_reflns_number_total 3017
_reflns_threshold_expression >2sigma(I)
_cod_data_source_file cg900317d_si_001.cif
_cod_data_source_block 1
_cod_depositor_comments
;
The following automatic conversions were performed:

'_symmetry_cell_setting' value 'Monoclinic' changed to 'monoclinic'
according to
/usr/data/users/saulius/automatic-downloads/retrospective/ACS/lib/dictionaries/cif_core.dic
dictionary named 'cif_core.dic' version 2.4.2 from
2011-04-26.

'_exptl_absorpt_correction_type' value 'Multi-scan'
changed to 'multi-scan' according to
/usr/data/users/saulius/automatic-downloads/retrospective/ACS/lib/dictionaries/cif_core.dic
dictionary named 'cif_core.dic' version 2.4.2 from 2011-04-26.

Automatic conversion script
Id: cif_fix_values 2281 2013-09-26 08:29:07Z andrius 
;
_cod_original_sg_symbol_H-M P2/n
_cod_database_code 4511139

loop_
_symmetry_equiv_pos_as_xyz
'x, y, z'
'-x+1/2, y, -z+1/2'
'-x, -y, -z'
'x-1/2, -y, z-1/2'

loop_
_atom_site_label
_atom_site_type_symbol
_atom_site_fract_x
_atom_site_fract_y
_atom_site_fract_z
_atom_site_U_iso_or_equiv
_atom_site_adp_type
_atom_site_occupancy
_atom_site_symmetry_multiplicity
_atom_site_calc_flag
_atom_site_refinement_flags
Cu1 Cu 0.79135(3) 0.80724(3) -0.14664(3) 0.01871(14) Uani 1 1 d .
C1 C 0.7500 1.0397(3) -0.2500 0.0257(10) Uani 1 2 d S
C2 C 0.7500 1.1786(3) -0.2500 0.0271(10) Uani 1 2 d S
C3 C 0.7909(3) 1.2441(3) -0.1578(2) 0.0341(8) Uani 1 1 d .
H3 H 0.8183 1.2019 -0.0955 0.041 Uiso 1 1 calc R
C4 C 0.7911(3) 1.3697(3) -0.1581(3) 0.0376(9) Uani 1 1 d .
H4 H 0.8190 1.4121 -0.0959 0.045 Uiso 1 1 calc R
C5 C 0.7500 1.4346(4) -0.2500 0.0297(10) Uani 1 2 d S
C6 C 0.7500 1.5733(4) -0.2500 0.0302(10) Uani 1 2 d S
C7 C 0.8898(3) 0.9066(3) 0.0785(3) 0.0414(9) Uani 1 1 d .
H7 H 0.8929 0.9863 0.0548 0.050 Uiso 1 1 calc R
C8 C 0.9175(4) 0.8749(3) 0.1776(3) 0.0432(9) Uani 1 1 d .
H8 H 0.9420 0.9275 0.2341 0.052 Uiso 1 1 calc R
C9 C 0.8676(3) 0.7128(3) 0.0809(2) 0.0293(7) Uani 1 1 d .
H9 H 0.8531 0.6312 0.0605 0.035 Uiso 1 1 calc R
C10 C 0.9252(3) 0.6753(3) 0.2701(2) 0.0268(7) Uani 1 1 d .
C11 C 0.9131(4) 0.7269(3) 0.3589(3) 0.0411(9) Uani 1 1 d .
H11 H 0.8873 0.8084 0.3589 0.049 Uiso 1 1 calc R
C12 C 0.9394(3) 0.6570(3) 0.4478(3) 0.0398(8) Uani 1 1 d .
H12 H 0.9278 0.6914 0.5065 0.048 Uiso 1 1 calc R
C13 C 0.9827(3) 0.5365(3) 0.4512(2) 0.0275(7) Uani 1 1 d .
C14 C 0.9895(4) 0.4870(3) 0.3601(3) 0.0412(9) Uani 1 1 d .
H14 H 1.0143 0.4053 0.3593 0.049 Uiso 1 1 calc R
C15 C 0.9608(3) 0.5544(3) 0.2704(3) 0.0415(9) Uani 1 1 d .
H15 H 0.9657 0.5180 0.2101 0.050 Uiso 1 1 calc R
C16 C 1.3497(3) 0.8205(3) -0.1591(3) 0.0396(9) Uani 1 1 d .
H16 H 1.4169 0.8242 -0.0970 0.048 Uiso 1 1 calc R
C17 C 1.2234(3) 0.8183(3) -0.1585(3) 0.0381(8) Uani 1 1 d .
H17 H 1.2065 0.8175 -0.0959 0.046 Uiso 1 1 calc R
C18 C 1.1224(3) 0.8172(2) -0.2485(2) 0.0265(7) Uani 1 1 d .
C19 C 0.9844(3) 0.8124(2) -0.2480(3) 0.0259(7) Uani 1 1 d .
N1 N 0.8560(3) 0.8046(2) 0.0169(2) 0.0285(6) Uani 1 1 d .
N2 N 0.9029(2) 0.7499(2) 0.17978(19) 0.0278(6) Uani 1 1 d .
O1 O 0.7782(2) 0.98709(19) -0.16382(17) 0.0337(6) Uani 1 1 d .
O2 O 0.7893(2) 1.62639(18) -0.16385(16) 0.0339(6) Uani 1 1 d .
O3 O 0.9661(2) 0.81432(18) -0.16245(18) 0.0327(5) Uani 1 1 d .
O4 O 0.8974(2) 0.80495(18) -0.33429(18) 0.0313(5) Uani 1 1 d .

loop_
_atom_site_aniso_label
_atom_site_aniso_U_11
_atom_site_aniso_U_22
_atom_site_aniso_U_33
_atom_site_aniso_U_23
_atom_site_aniso_U_13
_atom_site_aniso_U_12
Cu1 0.0177(2) 0.0128(2) 0.0280(2) 0.00041(13) 0.01053(16) 0.00001(13)
C1 0.022(2) 0.0142(19) 0.045(3) 0.000 0.017(2) 0.000
C2 0.022(2) 0.014(2) 0.048(3) 0.000 0.017(2) 0.000
C3 0.041(2) 0.0196(16) 0.044(2) 0.0045(14) 0.0159(17) -0.0009(14)
C4 0.049(2) 0.0191(16) 0.046(2) -0.0068(14) 0.0181(18) -0.0019(14)
C5 0.024(2) 0.017(2) 0.051(3) 0.000 0.015(2) 0.000
C6 0.023(2) 0.015(2) 0.056(3) 0.000 0.017(2) 0.000
C7 0.053(2) 0.0284(18) 0.041(2) 0.0010(15) 0.0124(18) -0.0019(16)
C8 0.064(3) 0.0261(17) 0.034(2) -0.0078(15) 0.0091(18) -0.0045(16)
C9 0.0314(18) 0.0277(16) 0.0292(18) -0.0046(13) 0.0100(15) -0.0009(13)
C10 0.0244(17) 0.0287(16) 0.0268(17) -0.0013(13) 0.0073(14) -0.0020(13)
C11 0.054(2) 0.0325(18) 0.033(2) 0.0020(15) 0.0085(18) 0.0128(16)
C12 0.050(2) 0.0414(19) 0.0278(19) -0.0045(15) 0.0116(17) 0.0102(17)
C13 0.0265(17) 0.0287(16) 0.0282(17) -0.0016(13) 0.0098(14) 0.0008(13)
C14 0.065(3) 0.0242(17) 0.038(2) 0.0007(14) 0.0221(19) 0.0045(16)
C15 0.066(3) 0.0305(18) 0.034(2) -0.0030(15) 0.0239(18) -0.0012(17)
C16 0.0218(18) 0.062(2) 0.036(2) 0.0011(17) 0.0100(15) 0.0044(16)
C17 0.0267(19) 0.056(2) 0.038(2) -0.0007(16) 0.0200(16) 0.0029(15)
C18 0.0202(16) 0.0212(15) 0.041(2) -0.0030(13) 0.0134(15) -0.0009(11)
C19 0.0238(17) 0.0151(14) 0.043(2) -0.0021(13) 0.0173(15) 0.0005(11)
N1 0.0320(16) 0.0255(14) 0.0291(15) 0.0007(11) 0.0111(12) -0.0009(11)
N2 0.0315(16) 0.0239(13) 0.0275(15) -0.0015(11) 0.0085(12) -0.0013(11)
O1 0.0438(15) 0.0155(10) 0.0446(15) 0.0011(9) 0.0178(12) -0.0005(9)
O2 0.0447(15) 0.0102(10) 0.0452(15) 0.0009(9) 0.0120(12) 0.0004(9)
O3 0.0174(11) 0.0442(14) 0.0391(14) -0.0033(10) 0.0125(10) -0.0019(9)
O4 0.0193(12) 0.0394(13) 0.0394(14) -0.0070(10) 0.0154(11) -0.0016(9)

loop_
_atom_type_symbol
_atom_type_description
_atom_type_scat_dispersion_real
_atom_type_scat_dispersion_imag
_atom_type_scat_source
C C 0.0033 0.0016 'International Tables Vol C Tables 4.2.6.8 and 6.1.1.4'
H H 0.0000 0.0000 'International Tables Vol C Tables 4.2.6.8 and 6.1.1.4'
N N 0.0061 0.0033 'International Tables Vol C Tables 4.2.6.8 and 6.1.1.4'
O O 0.0106 0.0060 'International Tables Vol C Tables 4.2.6.8 and 6.1.1.4'
Cu Cu 0.3201 1.2651 'International Tables Vol C Tables 4.2.6.8 and 6.1.1.4'

loop_
_geom_angle_atom_site_label_1
_geom_angle_atom_site_label_2
_geom_angle_atom_site_label_3
_geom_angle
_geom_angle_site_symmetry_1
_geom_angle_site_symmetry_3
O1 Cu1 O2 167.02(9) . 1_545
O1 Cu1 O3 89.12(8) . .
O2 Cu1 O3 90.07(8) 1_545 .
O1 Cu1 O4 87.91(8) . 2_654
O2 Cu1 O4 89.96(8) 1_545 2_654
O3 Cu1 O4 166.83(9) . 2_654
O1 Cu1 N1 97.28(9) . .
O2 Cu1 N1 95.69(9) 1_545 .
O3 Cu1 N1 96.01(10) . .
O4 Cu1 N1 97.10(10) 2_654 .
O1 Cu1 Cu1 83.50(6) . 2_654
O2 Cu1 Cu1 83.53(6) 1_545 2_654
O3 Cu1 Cu1 84.26(7) . 2_654
O4 Cu1 Cu1 82.66(7) 2_654 2_654
N1 Cu1 Cu1 179.18(6) . 2_654
O1 C1 O1 125.8(4) 2_654 .
O1 C1 C2 117.09(18) 2_654 .
O1 C1 C2 117.09(18) . .
C3 C2 C3 118.4(4) . 2_654
C3 C2 C1 120.78(19) . .
C3 C2 C1 120.78(19) 2_654 .
C4 C3 C2 120.7(3) . .
C4 C3 H3 119.7 . .
C2 C3 H3 119.7 . .
C3 C4 C5 120.7(3) . .
C3 C4 H4 119.6 . .
C5 C4 H4 119.6 . .
C4 C5 C4 118.8(4) 2_654 .
C4 C5 C6 120.6(2) 2_654 .
C4 C5 C6 120.6(2) . .
O2 C6 O2 125.4(4) . 2_654
O2 C6 C5 117.32(19) . .
O2 C6 C5 117.32(19) 2_654 .
C8 C7 N1 110.2(3) . .
C8 C7 H7 124.9 . .
N1 C7 H7 124.9 . .
C7 C8 N2 106.6(3) . .
C7 C8 H8 126.7 . .
N2 C8 H8 126.7 . .
N1 C9 N2 112.4(3) . .
N1 C9 H9 123.8 . .
N2 C9 H9 123.8 . .
C15 C10 C11 119.6(3) . .
C15 C10 N2 121.1(3) . .
C11 C10 N2 119.3(3) . .
C10 C11 C12 119.8(3) . .
C10 C11 H11 120.1 . .
C12 C11 H11 120.1 . .
C11 C12 C13 121.4(3) . .
C11 C12 H12 119.3 . .
C13 C12 H12 119.3 . .
C14 C13 C12 116.9(3) . .
C14 C13 C13 121.9(3) . 3_766
C12 C13 C13 121.2(3) . 3_766
C15 C14 C13 122.3(3) . .
C15 C14 H14 118.8 . .
C13 C14 H14 118.8 . .
C10 C15 C14 119.8(3) . .
C10 C15 H15 120.1 . .
C14 C15 H15 120.1 . .
C17 C16 C18 120.6(3) . 2_754
C17 C16 H16 119.7 . .
C18 C16 H16 119.7 2_754 .
C18 C17 C16 121.1(3) . .
C18 C17 H17 119.5 . .
C16 C17 H17 119.5 . .
C17 C18 C16 118.3(3) . 2_754
C17 C18 C19 121.1(3) . .
C16 C18 C19 120.6(3) 2_754 .
O3 C19 O4 125.7(3) . .
O3 C19 C18 117.3(3) . .
O4 C19 C18 117.0(3) . .
C9 N1 C7 104.8(3) . .
C9 N1 Cu1 130.2(2) . .
C7 N1 Cu1 124.9(2) . .
C9 N2 C8 105.9(3) . .
C9 N2 C10 127.8(3) . .
C8 N2 C10 126.2(3) . .
C1 O1 Cu1 123.4(2) . .
C6 O2 Cu1 123.7(2) . 1_565
C19 O3 Cu1 123.0(2) . .
C19 O4 Cu1 124.2(2) . 2_654

loop_
_geom_bond_atom_site_label_1
_geom_bond_atom_site_label_2
_geom_bond_distance
_geom_bond_site_symmetry_2
Cu1 O1 1.971(2) .
Cu1 O2 1.981(2) 1_545
Cu1 O3 1.983(2) .
Cu1 O4 1.989(2) 2_654
Cu1 N1 2.122(3) .
Cu1 Cu1 2.6821(7) 2_654
C1 O1 1.258(3) 2_654
C1 O1 1.258(3) .
C1 C2 1.510(5) .
C2 C3 1.393(4) .
C2 C3 1.393(4) 2_654
C3 C4 1.366(5) .
C3 H3 0.9300 .
C4 C5 1.387(4) .
C4 H4 0.9300 .
C5 C4 1.387(4) 2_654
C5 C6 1.509(5) .
C6 O2 1.260(3) .
C6 O2 1.260(3) 2_654
C7 C8 1.337(5) .
C7 N1 1.371(4) .
C7 H7 0.9300 .
C8 N2 1.371(4) .
C8 H8 0.9300 .
C9 N1 1.307(4) .
C9 N2 1.345(4) .
C9 H9 0.9300 .
C10 C15 1.371(4) .
C10 C11 1.380(5) .
C10 N2 1.433(4) .
C11 C12 1.385(5) .
C11 H11 0.9300 .
C12 C13 1.389(4) .
C12 H12 0.9300 .
C13 C14 1.380(4) .
C13 C13 1.496(6) 3_766
C14 C15 1.378(4) .
C14 H14 0.9300 .
C15 H15 0.9300 .
C16 C17 1.378(5) .
C16 C18 1.390(4) 2_754
C16 H16 0.9300 .
C17 C18 1.368(4) .
C17 H17 0.9300 .
C18 C16 1.390(4) 2_754
C18 C19 1.507(4) .
C19 O3 1.247(4) .
C19 O4 1.261(4) .
O2 Cu1 1.981(2) 1_565
O4 Cu1 1.989(2) 2_654
